data_1554818
loop_
_publ_author_name
'Chen, Daoqian'
'Lu, Long'
'Shen, Qilong'

_publ_section_title
;
 [Ag(bpy)(PPhtBu2)(OCF3)]: a stable nucleophilic reagent for
 chemoselective and stereospecific trifluoromethoxylation of secondary
 alkyl nosylates
;
_journal_issue 11
_journal_name_full 'Organic Chemistry Frontiers'
_journal_page_first 1801
_journal_paper_doi 10.1039/C9QO00278B
_journal_volume 6
_journal_year 2019
_chemical_absolute_configuration ad
_chemical_formula_sum 'C18 H17 F3 O3'
_chemical_formula_weight 338.32
_space_group_crystal_system orthorhombic
_space_group_IT_number 19
_space_group_name_Hall 'P 2ac 2ab'
_space_group_name_H-M_alt 'P 21 21 21'
_atom_sites_solution_hydrogens geom
_audit_creation_method SHELXL-2013
_audit_update_record
;
2018-08-13 deposited with the CCDC.	2019-04-11 downloaded from the CCDC.
;
_cell_angle_alpha 90
_cell_angle_beta 90
_cell_angle_gamma 90
_cell_formula_units_Z 4
_cell_length_a 6.4981(3)
_cell_length_b 15.2542(6)
_cell_length_c 17.1460(6)
_cell_measurement_reflns_used 9971
_cell_measurement_temperature 293(2)
_cell_measurement_theta_max 133.629
_cell_measurement_theta_min 5.154
_cell_volume 1699.57(12)
_computing_cell_refinement 'Bruker SAINT'
_computing_data_collection 'Bruker APEX2'
_computing_data_reduction 'Bruker SAINT'
_computing_molecular_graphics 'Bruker SHELXTL'
_computing_publication_material 'Bruker SHELXTL'
_computing_structure_refinement 'SHELXL-2013 (Sheldrick, 2013)'
_computing_structure_solution 'SHELXS-97 (Sheldrick 2008)'
_diffrn_ambient_temperature 293(2)
_diffrn_measured_fraction_theta_full 0.978
_diffrn_measured_fraction_theta_max 0.993
_diffrn_measurement_device_type 'Bruker APEX-II CCD'
_diffrn_measurement_method '\f and \w scans'
_diffrn_radiation_type CuK\a
_diffrn_radiation_wavelength 1.54178
_diffrn_reflns_av_R_equivalents 0.0561
_diffrn_reflns_av_unetI/netI 0.0281
_diffrn_reflns_Laue_measured_fraction_full 0.978
_diffrn_reflns_Laue_measured_fraction_max 0.993
_diffrn_reflns_limit_h_max 7
_diffrn_reflns_limit_h_min -7
_diffrn_reflns_limit_k_max 18
_diffrn_reflns_limit_k_min -18
_diffrn_reflns_limit_l_max 20
_diffrn_reflns_limit_l_min -20
_diffrn_reflns_number 28617
_diffrn_reflns_point_group_measured_fraction_full 0.978
_diffrn_reflns_point_group_measured_fraction_max 0.994
_diffrn_reflns_theta_full 67.679
_diffrn_reflns_theta_max 66.982
_diffrn_reflns_theta_min 3.879
_exptl_absorpt_coefficient_mu 0.950
_exptl_absorpt_correction_T_max 0.7533
_exptl_absorpt_correction_T_min 0.4935
_exptl_absorpt_correction_type multi-scan
_exptl_absorpt_process_details sadabs
_exptl_crystal_colour colorless
_exptl_crystal_density_diffrn 1.322
_exptl_crystal_description prismatic
_exptl_crystal_F_000 704
_exptl_crystal_size_max 0.200
_exptl_crystal_size_mid 0.170
_exptl_crystal_size_min 0.130
_refine_diff_density_max 0.137
_refine_diff_density_min -0.148
_refine_diff_density_rms 0.032
_refine_ls_abs_structure_details
; 
 Flack x determined using 1117 quotients [(I+)-(I-)]/[(I+)+(I-)] 
 (Parsons and Flack (2004), Acta Cryst. A60, s61). 
;
_refine_ls_abs_structure_Flack -0.02(7)
_refine_ls_extinction_coef 0.043(5)
_refine_ls_extinction_expression Fc^*^=kFc[1+0.001xFc^2^\l^3^/sin(2\q)]^-1/4^
_refine_ls_extinction_method SHELXL
_refine_ls_goodness_of_fit_ref 1.048
_refine_ls_hydrogen_treatment constr
_refine_ls_matrix_type full
_refine_ls_number_parameters 219
_refine_ls_number_reflns 3007
_refine_ls_number_restraints 0
_refine_ls_restrained_S_all 1.048
_refine_ls_R_factor_all 0.0469
_refine_ls_R_factor_gt 0.0445
_refine_ls_shift/su_max 0.001
_refine_ls_shift/su_mean 0.000
_refine_ls_structure_factor_coef Fsqd
_refine_ls_weighting_details 'w=1/[\s^2^(Fo^2^)+(0.0873P)^2^+0.0803P] where P=(Fo^2^+2Fc^2^)/3'
_refine_ls_weighting_scheme calc
_refine_ls_wR_factor_gt 0.1257
_refine_ls_wR_factor_ref 0.1298
_reflns_Friedel_coverage 0.716
_reflns_Friedel_fraction_full 0.978
_reflns_Friedel_fraction_max 0.995
_reflns_number_gt 2811
_reflns_number_total 3007
_reflns_threshold_expression 'I > 2\s(I)'
_cod_data_source_file c9qo00278b2.cif
_cod_data_source_block cu_d8v18179_0m
_cod_database_code 1554818
_shelx_space_group_comment
; 
The symmetry employed for this shelxl refinement is uniquely defined 
by the following loop, which should always be used as a source of 
symmetry information in preference to the above space-group names. 
They are only intended as comments. 
;
_shelx_estimated_absorpt_t_min 0.833
_shelx_estimated_absorpt_t_max 0.886
_shelxl_version_number 2013-4

loop_
_space_group_symop_operation_xyz
'x, y, z'
'-x+1/2, -y, z+1/2'
'-x, y+1/2, -z+1/2'
'x+1/2, -y+1/2, -z'

loop_
_atom_site_label
_atom_site_type_symbol
_atom_site_fract_x
_atom_site_fract_y
_atom_site_fract_z
_atom_site_U_iso_or_equiv
_atom_site_adp_type
_atom_site_occupancy
_atom_site_site_symmetry_order
_atom_site_calc_flag
_atom_site_refinement_flags_posn
_atom_site_refinement_flags_adp
F1 F 0.5583(5) 0.5509(2) 0.99414(14) 0.1434(10) Uani 1 1 d . .
F2 F 0.5523(4) 0.6855(2) 0.96969(17) 0.1428(10) Uani 1 1 d . .
F3 F 0.8116(4) 0.6323(2) 1.02276(12) 0.1479(12) Uani 1 1 d . .
O1 O 0.2627(4) 0.71337(18) 0.68260(12) 0.0992(7) Uani 1 1 d . .
O2 O 0.5770(3) 0.65593(14) 0.67296(10) 0.0775(5) Uani 1 1 d . .
O3 O 0.7477(3) 0.59661(13) 0.90079(10) 0.0811(6) Uani 1 1 d . .
C1 C 0.0973(5) 0.5679(2) 0.2887(2) 0.0869(8) Uani 1 1 d . .
H1 H -0.0131 0.5584 0.3222 0.104 Uiso 1 1 calc R U
C2 C 0.0741(6) 0.5524(2) 0.2097(2) 0.0984(10) Uani 1 1 d . .
H2 H -0.0515 0.5327 0.1906 0.118 Uiso 1 1 calc R U
C3 C 0.2353(7) 0.5660(2) 0.1595(2) 0.1030(10) Uani 1 1 d . .
H3 H 0.2189 0.5554 0.1065 0.124 Uiso 1 1 calc R U
C4 C 0.4216(6) 0.5955(2) 0.18771(19) 0.0968(10) Uani 1 1 d . .
H4 H 0.5308 0.6048 0.1536 0.116 Uiso 1 1 calc R U
C5 C 0.4462(5) 0.6113(2) 0.26676(17) 0.0841(8) Uani 1 1 d . .
H5 H 0.5722 0.6312 0.2854 0.101 Uiso 1 1 calc R U
C6 C 0.2843(5) 0.59758(17) 0.31870(16) 0.0751(7) Uani 1 1 d . .
C7 C 0.3126(4) 0.61460(16) 0.40302(15) 0.0711(6) Uani 1 1 d . .
C8 C 0.4996(4) 0.59954(19) 0.43937(16) 0.0762(7) Uani 1 1 d . .
H8 H 0.6086 0.5769 0.4105 0.091 Uiso 1 1 calc R U
C9 C 0.5273(4) 0.61751(18) 0.51758(16) 0.0753(7) Uani 1 1 d . .
H9 H 0.6539 0.6065 0.5409 0.090 Uiso 1 1 calc R U
C10 C 0.3675(4) 0.65194(17) 0.56165(15) 0.0706(6) Uani 1 1 d . .
C11 C 0.1772(4) 0.66642(18) 0.52604(16) 0.0769(7) Uani 1 1 d . .
H11 H 0.0683 0.6890 0.5550 0.092 Uiso 1 1 calc R U
C12 C 0.1504(4) 0.64743(19) 0.44836(17) 0.0775(7) Uani 1 1 d . .
H12 H 0.0225 0.6565 0.4255 0.093 Uiso 1 1 calc R U
C13 C 0.3928(4) 0.67685(18) 0.64430(16) 0.0748(7) Uani 1 1 d . .
C14 C 0.6073(4) 0.6750(2) 0.75444(15) 0.0787(7) Uani 1 1 d . .
H14A H 0.5112 0.6416 0.7859 0.094 Uiso 1 1 calc R U
H14B H 0.5849 0.7369 0.7643 0.094 Uiso 1 1 calc R U
C15 C 0.8256(4) 0.6501(2) 0.77451(15) 0.0779(7) Uani 1 1 d . .
H15A H 0.9193 0.6856 0.7438 0.093 Uiso 1 1 calc R U
H15B H 0.8481 0.5893 0.7605 0.093 Uiso 1 1 calc R U
C16 C 0.8743(4) 0.66237(19) 0.86001(16) 0.0756(7) Uani 1 1 d . .
H16 H 0.8324 0.7213 0.8764 0.091 Uiso 1 1 calc R U
C17 C 1.0972(5) 0.6486(3) 0.8794(2) 0.0991(10) Uani 1 1 d . .
H17A H 1.1146 0.6484 0.9350 0.149 Uiso 1 1 calc R U
H17B H 1.1776 0.6951 0.8571 0.149 Uiso 1 1 calc R U
H17C H 1.1421 0.5934 0.8585 0.149 Uiso 1 1 calc R U
C18 C 0.6742(5) 0.6157(2) 0.96957(17) 0.0881(8) Uani 1 1 d . .

loop_
_atom_site_aniso_label
_atom_site_aniso_U_11
_atom_site_aniso_U_22
_atom_site_aniso_U_33
_atom_site_aniso_U_23
_atom_site_aniso_U_13
_atom_site_aniso_U_12
F1 0.168(2) 0.162(2) 0.1009(14) 0.0053(14) 0.0372(15) -0.0527(19)
F2 0.135(2) 0.156(2) 0.138(2) -0.0196(15) 0.0369(17) 0.0395(17)
F3 0.1266(18) 0.243(3) 0.0739(11) -0.0127(15) -0.0124(12) -0.028(2)
O1 0.0910(14) 0.1309(18) 0.0757(11) -0.0062(11) 0.0118(11) 0.0266(13)
O2 0.0789(11) 0.0912(12) 0.0623(9) 0.0023(8) 0.0050(8) 0.0086(9)
O3 0.0916(12) 0.0839(11) 0.0676(10) -0.0024(8) 0.0040(10) -0.0051(10)
C1 0.0898(19) 0.0841(17) 0.0867(18) 0.0004(14) -0.0037(16) -0.0085(15)
C2 0.105(2) 0.098(2) 0.092(2) -0.0081(17) -0.0162(19) -0.0143(18)
C3 0.135(3) 0.098(2) 0.0761(16) -0.0076(15) -0.018(2) -0.008(2)
C4 0.111(2) 0.105(2) 0.0751(16) -0.0033(15) 0.0042(17) -0.0065(19)
C5 0.0889(18) 0.0890(18) 0.0745(16) 0.0004(13) 0.0012(14) -0.0054(16)
C6 0.0888(16) 0.0634(13) 0.0731(14) 0.0019(11) -0.0016(13) 0.0007(12)
C7 0.0776(14) 0.0626(12) 0.0730(14) 0.0041(11) 0.0008(12) 0.0000(12)
C8 0.0720(14) 0.0862(16) 0.0705(14) -0.0054(12) 0.0060(12) 0.0091(13)
C9 0.0684(14) 0.0833(16) 0.0743(14) 0.0016(12) 0.0012(12) 0.0087(13)
C10 0.0750(15) 0.0683(12) 0.0684(13) 0.0063(11) 0.0078(11) 0.0030(11)
C11 0.0730(15) 0.0803(15) 0.0774(15) 0.0042(12) 0.0076(12) 0.0095(12)
C12 0.0729(14) 0.0807(15) 0.0789(15) 0.0047(13) -0.0003(12) 0.0076(12)
C13 0.0769(15) 0.0775(15) 0.0700(14) 0.0082(12) 0.0105(13) 0.0060(12)
C14 0.0835(17) 0.0898(18) 0.0628(13) 0.0008(12) 0.0064(13) 0.0086(14)
C15 0.0791(16) 0.0874(16) 0.0672(13) -0.0012(13) 0.0108(12) 0.0033(13)
C16 0.0761(15) 0.0774(15) 0.0733(14) -0.0043(12) 0.0043(12) -0.0029(13)
C17 0.0777(17) 0.122(3) 0.098(2) -0.0093(19) -0.0042(15) -0.0020(18)
C18 0.0899(19) 0.106(2) 0.0680(15) -0.0070(14) 0.0025(14) -0.0015(17)

loop_
_atom_type_symbol
_atom_type_description
_atom_type_scat_dispersion_real
_atom_type_scat_dispersion_imag
_atom_type_scat_source
C C 0.0181 0.0091 'International Tables Vol C Tables 4.2.6.8 and 6.1.1.4'
H H 0.0000 0.0000 'International Tables Vol C Tables 4.2.6.8 and 6.1.1.4'
F F 0.0727 0.0534 'International Tables Vol C Tables 4.2.6.8 and 6.1.1.4'
O O 0.0492 0.0322 'International Tables Vol C Tables 4.2.6.8 and 6.1.1.4'

loop_
_geom_angle_atom_site_label_1
_geom_angle_atom_site_label_2
_geom_angle_atom_site_label_3
_geom_angle
C13 O2 C14 115.6(2)
C18 O3 C16 118.8(2)
C2 C1 C6 120.8(3)
C2 C1 H1 119.6
C6 C1 H1 119.6
C3 C2 C1 120.4(3)
C3 C2 H2 119.8
C1 C2 H2 119.8
C2 C3 C4 120.0(3)
C2 C3 H3 120.0
C4 C3 H3 120.0
C3 C4 C5 120.1(3)
C3 C4 H4 120.0
C5 C4 H4 120.0
C4 C5 C6 120.8(3)
C4 C5 H5 119.6
C6 C5 H5 119.6
C1 C6 C5 118.1(3)
C1 C6 C7 121.7(3)
C5 C6 C7 120.2(3)
C8 C7 C12 118.0(2)
C8 C7 C6 121.3(2)
C12 C7 C6 120.7(2)
C9 C8 C7 121.2(3)
C9 C8 H8 119.4
C7 C8 H8 119.4
C8 C9 C10 120.4(3)
C8 C9 H9 119.8
C10 C9 H9 119.8
C9 C10 C11 119.0(2)
C9 C10 C13 122.5(3)
C11 C10 C13 118.5(2)
C12 C11 C10 120.2(3)
C12 C11 H11 119.9
C10 C11 H11 119.9
C11 C12 C7 121.2(3)
C11 C12 H12 119.4
C7 C12 H12 119.4
O1 C13 O2 122.6(3)
O1 C13 C10 124.2(3)
O2 C13 C10 113.1(2)
O2 C14 C15 107.4(2)
O2 C14 H14A 110.2
C15 C14 H14A 110.2
O2 C14 H14B 110.2
C15 C14 H14B 110.2
H14A C14 H14B 108.5
C14 C15 C16 112.8(2)
C14 C15 H15A 109.0
C16 C15 H15A 109.0
C14 C15 H15B 109.0
C16 C15 H15B 109.0
H15A C15 H15B 107.8
O3 C16 C17 109.8(3)
O3 C16 C15 105.0(2)
C17 C16 C15 113.5(3)
O3 C16 H16 109.5
C17 C16 H16 109.5
C15 C16 H16 109.5
C16 C17 H17A 109.5
C16 C17 H17B 109.5
H17A C17 H17B 109.5
C16 C17 H17C 109.5
H17A C17 H17C 109.5
H17B C17 H17C 109.5
F3 C18 O3 115.2(3)
F3 C18 F1 108.4(3)
O3 C18 F1 109.4(3)
F3 C18 F2 104.6(3)
O3 C18 F2 113.5(3)
F1 C18 F2 105.2(3)

loop_
_geom_bond_atom_site_label_1
_geom_bond_atom_site_label_2
_geom_bond_distance
F1 C18 1.312(4)
F2 C18 1.327(4)
F3 C18 1.302(4)
O1 C13 1.207(3)
O2 C13 1.332(3)
O2 C14 1.441(3)
O3 C18 1.305(3)
O3 C16 1.474(3)
C1 C2 1.382(5)
C1 C6 1.395(4)
C1 H1 0.9300
C2 C3 1.372(6)
C2 H2 0.9300
C3 C4 1.379(6)
C3 H3 0.9300
C4 C5 1.386(5)
C4 H4 0.9300
C5 C6 1.394(4)
C5 H5 0.9300
C6 C7 1.480(4)
C7 C8 1.385(4)
C7 C12 1.402(4)
C8 C9 1.380(4)
C8 H8 0.9300
C9 C10 1.387(4)
C9 H9 0.9300
C10 C11 1.397(4)
C10 C13 1.476(4)
C11 C12 1.374(4)
C11 H11 0.9300
C12 H12 0.9300
C14 C15 1.509(4)
C14 H14A 0.9700
C14 H14B 0.9700
C15 C16 1.511(4)
C15 H15A 0.9700
C15 H15B 0.9700
C16 C17 1.501(4)
C16 H16 0.9800
C17 H17A 0.9600
C17 H17B 0.9600
C17 H17C 0.9600

loop_
_geom_torsion_atom_site_label_1
_geom_torsion_atom_site_label_2
_geom_torsion_atom_site_label_3
_geom_torsion_atom_site_label_4
_geom_torsion
C6 C1 C2 C3 0.0(5)
C1 C2 C3 C4 -0.2(6)
C2 C3 C4 C5 0.1(6)
C3 C4 C5 C6 0.1(5)
C2 C1 C6 C5 0.2(5)
C2 C1 C6 C7 180.0(3)
C4 C5 C6 C1 -0.2(5)
C4 C5 C6 C7 180.0(3)
C1 C6 C7 C8 146.1(3)
C5 C6 C7 C8 -34.1(4)
C1 C6 C7 C12 -34.6(4)
C5 C6 C7 C12 145.3(3)
C12 C7 C8 C9 -1.0(4)
C6 C7 C8 C9 178.4(3)
C7 C8 C9 C10 -0.5(4)
C8 C9 C10 C11 1.3(4)
C8 C9 C10 C13 -176.5(3)
C9 C10 C11 C12 -0.6(4)
C13 C10 C11 C12 177.3(2)
C10 C11 C12 C7 -0.9(4)
C8 C7 C12 C11 1.7(4)
C6 C7 C12 C11 -177.6(3)
C14 O2 C13 O1 3.5(4)
C14 O2 C13 C10 -177.3(2)
C9 C10 C13 O1 173.8(3)
C11 C10 C13 O1 -4.0(4)
C9 C10 C13 O2 -5.4(4)
C11 C10 C13 O2 176.8(2)
C13 O2 C14 C15 -177.8(2)
O2 C14 C15 C16 -176.8(2)
C18 O3 C16 C17 91.5(3)
C18 O3 C16 C15 -146.1(3)
C14 C15 C16 O3 67.1(3)
C14 C15 C16 C17 -172.9(3)
C16 O3 C18 F3 -60.7(4)
C16 O3 C18 F1 176.9(3)
C16 O3 C18 F2 59.8(4)
